data_7237794
loop_
_publ_author_name
'Sharber, Seth A.'
'Mann, Arielle'
'Shih, Kuo-Chih'
'Mullin, William J.'
'Nieh, Mu-Ping'
'Thomas, Samuel W.'

_publ_section_title
;
 Directed polymorphism and mechanofluorochromism of conjugated materials
 through weak non-covalent control
;
_journal_issue 27
_journal_name_full 'Journal of Materials Chemistry C'
_journal_page_first 8316
_journal_paper_doi 10.1039/C9TC01301F
_journal_volume 7
_journal_year 2019
_chemical_formula_sum 'C44 H22 Cl6 F10 O8'
_chemical_formula_weight 1081.31
_space_group_crystal_system monoclinic
_space_group_IT_number 14
_space_group_name_Hall '-P 2yn'
_space_group_name_H-M_alt 'P 1 21/n 1'
_atom_sites_solution_hydrogens geom
_audit_creation_method SHELXL-2017/1
_audit_update_record
;
2019-02-13 deposited with the CCDC.	2019-06-05 downloaded from the CCDC.
;
_cell_angle_alpha 90
_cell_angle_beta 101.6230(10)
_cell_angle_gamma 90
_cell_formula_units_Z 2
_cell_length_a 14.5910(6)
_cell_length_b 5.8584(2)
_cell_length_c 26.0228(11)
_cell_measurement_reflns_used 8131
_cell_measurement_temperature 100(2)
_cell_measurement_theta_max 19.39
_cell_measurement_theta_min 2.85
_cell_volume 2178.81(15)
_computing_structure_refinement 'SHELXL-2017/1 (Sheldrick, 2017)'
_computing_structure_solution 'SHELXT 2014/5 (Sheldrick, 2014)'
_diffrn_ambient_temperature 100(2)
_diffrn_measured_fraction_theta_full 0.999
_diffrn_measured_fraction_theta_max 0.997
_diffrn_measurement_device_type 'Bruker APEX-II CCD'
_diffrn_measurement_method '\f and \w scans'
_diffrn_radiation_type MoK\a
_diffrn_radiation_wavelength 0.71073
_diffrn_reflns_av_R_equivalents 0.0826
_diffrn_reflns_av_unetI/netI 0.0354
_diffrn_reflns_Laue_measured_fraction_full 0.999
_diffrn_reflns_Laue_measured_fraction_max 0.997
_diffrn_reflns_limit_h_max 17
_diffrn_reflns_limit_h_min -17
_diffrn_reflns_limit_k_max 7
_diffrn_reflns_limit_k_min -6
_diffrn_reflns_limit_l_max 31
_diffrn_reflns_limit_l_min -31
_diffrn_reflns_number 39436
_diffrn_reflns_point_group_measured_fraction_full 0.999
_diffrn_reflns_point_group_measured_fraction_max 0.997
_diffrn_reflns_theta_full 25.242
_diffrn_reflns_theta_max 25.357
_diffrn_reflns_theta_min 2.850
_exptl_absorpt_coefficient_mu 0.492
_exptl_absorpt_correction_type multi-scan
_exptl_absorpt_process_details 'Sheldrick, G. M. (1996). SADABS. University of G\"ottingen, Germany'
_exptl_crystal_colour Green
_exptl_crystal_density_diffrn 1.648
_exptl_crystal_description Prism
_exptl_crystal_F_000 1084
_exptl_crystal_recrystallization_method 'Re-crystallisation from solvent: Dichloromethane/hexanes'
_exptl_crystal_size_max 0.5
_exptl_crystal_size_mid 0.2
_exptl_crystal_size_min 0.2
_exptl_transmission_factor_max 0.7444
_exptl_transmission_factor_min 0.7007
_refine_diff_density_max 1.455
_refine_diff_density_min -0.976
_refine_diff_density_rms 0.070
_refine_ls_extinction_method none
_refine_ls_goodness_of_fit_ref 1.029
_refine_ls_hydrogen_treatment constr
_refine_ls_matrix_type full
_refine_ls_number_parameters 308
_refine_ls_number_reflns 3980
_refine_ls_number_restraints 0
_refine_ls_restrained_S_all 1.029
_refine_ls_R_factor_all 0.0711
_refine_ls_R_factor_gt 0.0448
_refine_ls_shift/su_max 0.001
_refine_ls_shift/su_mean 0.000
_refine_ls_structure_factor_coef Fsqd
_refine_ls_weighting_details 'w=1/[\s^2^(Fo^2^)+(0.0396P)^2^+4.2276P] where P=(Fo^2^+2Fc^2^)/3'
_refine_ls_weighting_scheme calc
_refine_ls_wR_factor_gt 0.0952
_refine_ls_wR_factor_ref 0.1066
_reflns_Friedel_coverage 0.000
_reflns_number_gt 2970
_reflns_number_total 3980
_reflns_threshold_expression 'I > 2\s(I)'
_cod_data_source_file c9tc01301f3.cif
_cod_data_source_block SS190115_0m_a
_cod_original_sg_symbol_H-M 'P 21/n'
_cod_database_code 7237794
_shelx_shelxl_version_number 2017/1
_shelx_space_group_comment
;
The symmetry employed for this shelxl refinement is uniquely defined
by the following loop, which should always be used as a source of
symmetry information in preference to the above space-group names.
They are only intended as comments.
;

loop_
_space_group_symop_operation_xyz
'x, y, z'
'-x+1/2, y+1/2, -z+1/2'
'-x, -y, -z'
'x-1/2, -y-1/2, z-1/2'

loop_
_atom_site_label
_atom_site_type_symbol
_atom_site_fract_x
_atom_site_fract_y
_atom_site_fract_z
_atom_site_U_iso_or_equiv
_atom_site_adp_type
_atom_site_occupancy
_atom_site_site_symmetry_order
_atom_site_calc_flag
_atom_site_refinement_flags_posn
_atom_site_refinement_flags_adp
Cl1 Cl 0.71596(6) 0.20573(15) 0.39575(3) 0.0299(2) Uani 1 1 d . .
C1 C -0.03599(19) 1.0033(5) 0.54492(10) 0.0139(6) Uani 1 1 d . .
H1 H -0.060644 1.006384 0.576033 0.017 Uiso 1 1 calc R U
C2 C 0.02421(18) 0.8284(5) 0.53811(10) 0.0121(6) Uani 1 1 d . .
Cl2 Cl 0.70137(6) 0.17055(15) 0.28369(3) 0.0276(2) Uani 1 1 d . .
Cl3 Cl 0.70917(8) -0.23784(16) 0.34606(4) 0.0465(3) Uani 1 1 d . .
C3 C 0.06180(19) 0.8244(5) 0.49235(10) 0.0140(6) Uani 1 1 d . .
C21 C 0.04897(19) 0.6472(5) 0.57879(10) 0.0142(6) Uani 1 1 d . .
O21 O 0.09509(14) 0.4812(4) 0.57555(7) 0.0191(5) Uani 1 1 d . .
C22 C 0.0356(2) 0.5289(5) 0.66312(11) 0.0208(7) Uani 1 1 d . .
H22A H 0.103964 0.529315 0.677138 0.025 Uiso 1 1 calc R U
H22B H 0.016502 0.373380 0.650406 0.025 Uiso 1 1 calc R U
O22 O 0.01138(14) 0.6936(3) 0.62112(7) 0.0185(5) Uani 1 1 d . .
C23 C -0.0162(2) 0.6012(5) 0.70457(11) 0.0169(6) Uani 1 1 d . .
C24 C -0.0866(2) 0.4726(5) 0.71838(10) 0.0168(6) Uani 1 1 d . .
F24 F -0.11193(13) 0.2730(3) 0.69382(7) 0.0271(4) Uani 1 1 d . .
C25 C -0.1333(2) 0.5402(6) 0.75686(11) 0.0197(7) Uani 1 1 d . .
F25 F -0.20044(13) 0.4088(3) 0.76993(7) 0.0318(5) Uani 1 1 d . .
C26 C -0.1107(2) 0.7437(6) 0.78232(11) 0.0195(7) Uani 1 1 d . .
F26 F -0.15642(12) 0.8138(3) 0.81915(6) 0.0287(5) Uani 1 1 d . .
C27 C -0.0405(2) 0.8772(5) 0.76980(11) 0.0196(7) Uani 1 1 d . .
F27 F -0.01830(13) 1.0754(3) 0.79501(7) 0.0279(4) Uani 1 1 d . .
C28 C 0.0050(2) 0.8051(5) 0.73126(11) 0.0178(6) Uani 1 1 d . .
F28 F 0.07237(13) 0.9392(3) 0.71951(7) 0.0277(4) Uani 1 1 d . .
C31 C 0.1250(2) 0.6506(5) 0.48121(10) 0.0145(6) Uani 1 1 d . .
C32 C 0.1761(2) 0.5178(5) 0.46778(10) 0.0144(6) Uani 1 1 d . .
C33 C 0.24021(19) 0.3549(5) 0.45364(11) 0.0151(6) Uani 1 1 d . .
C34 C 0.2780(2) 0.3892(5) 0.40867(11) 0.0183(7) Uani 1 1 d . .
H34 H 0.257879 0.515292 0.386277 0.022 Uiso 1 1 calc R U
C35 C 0.3439(2) 0.2411(5) 0.39692(11) 0.0180(7) Uani 1 1 d . .
H35 H 0.369195 0.265622 0.366480 0.022 Uiso 1 1 calc R U
C36 C 0.37382(19) 0.0553(5) 0.42934(11) 0.0148(6) Uani 1 1 d . .
C37 C 0.3340(2) 0.0148(5) 0.47291(11) 0.0172(6) Uani 1 1 d . .
H37 H 0.352279 -0.115393 0.494296 0.021 Uiso 1 1 calc R U
C38 C 0.2684(2) 0.1632(5) 0.48496(11) 0.0171(6) Uani 1 1 d . .
H38 H 0.241887 0.135273 0.514848 0.020 Uiso 1 1 calc R U
C39 C 0.4498(2) -0.0891(5) 0.41632(11) 0.0170(6) Uani 1 1 d . .
O39 O 0.49154(14) -0.0452(4) 0.38175(8) 0.0230(5) Uani 1 1 d . .
C40 C 0.5391(2) -0.4256(6) 0.43485(12) 0.0245(7) Uani 1 1 d . .
H40A H 0.516974 -0.494950 0.400295 0.037 Uiso 1 1 calc R U
H40B H 0.552081 -0.545782 0.461525 0.037 Uiso 1 1 calc R U
H40C H 0.596358 -0.338694 0.434634 0.037 Uiso 1 1 calc R U
O40 O 0.46758(14) -0.2738(4) 0.44682(8) 0.0206(5) Uani 1 1 d . .
C41 C 0.6709(2) 0.0453(5) 0.33932(12) 0.0221(7) Uani 1 1 d . .
H41 H 0.601066 0.045372 0.334222 0.027 Uiso 1 1 calc R U

loop_
_atom_site_aniso_label
_atom_site_aniso_U_11
_atom_site_aniso_U_22
_atom_site_aniso_U_33
_atom_site_aniso_U_23
_atom_site_aniso_U_13
_atom_site_aniso_U_12
Cl1 0.0376(5) 0.0273(5) 0.0230(4) 0.0006(3) 0.0020(3) -0.0046(4)
C1 0.0171(15) 0.0154(15) 0.0102(13) -0.0008(11) 0.0049(11) -0.0023(12)
C2 0.0109(13) 0.0131(15) 0.0126(13) -0.0019(11) 0.0029(11) -0.0017(12)
Cl2 0.0305(4) 0.0307(5) 0.0231(4) 0.0061(4) 0.0090(3) 0.0007(4)
Cl3 0.0711(7) 0.0195(5) 0.0576(6) 0.0076(4) 0.0336(5) 0.0145(5)
C3 0.0133(14) 0.0136(15) 0.0150(13) -0.0018(12) 0.0030(11) -0.0015(12)
C21 0.0142(14) 0.0170(16) 0.0114(13) -0.0022(12) 0.0023(11) -0.0038(13)
O21 0.0232(11) 0.0173(12) 0.0179(10) 0.0026(9) 0.0067(9) 0.0064(10)
C22 0.0315(18) 0.0192(17) 0.0134(14) 0.0063(13) 0.0084(13) 0.0071(14)
O22 0.0265(11) 0.0185(11) 0.0119(10) 0.0037(9) 0.0074(8) 0.0067(9)
C23 0.0203(15) 0.0181(16) 0.0115(14) 0.0045(12) 0.0015(12) 0.0048(13)
C24 0.0257(16) 0.0117(15) 0.0110(13) 0.0000(12) -0.0013(12) 0.0007(13)
F24 0.0415(11) 0.0187(10) 0.0207(9) -0.0036(8) 0.0052(8) -0.0078(8)
C25 0.0200(16) 0.0250(17) 0.0140(14) 0.0071(13) 0.0034(12) -0.0022(14)
F25 0.0286(10) 0.0423(12) 0.0262(10) 0.0037(9) 0.0097(8) -0.0140(9)
C26 0.0210(16) 0.0275(18) 0.0104(13) 0.0000(13) 0.0044(12) 0.0077(14)
F26 0.0295(10) 0.0420(12) 0.0174(9) -0.0022(8) 0.0109(8) 0.0100(9)
C27 0.0288(17) 0.0162(16) 0.0129(14) -0.0026(12) 0.0020(13) 0.0026(14)
F27 0.0417(11) 0.0203(10) 0.0218(9) -0.0075(8) 0.0067(8) 0.0006(9)
C28 0.0188(15) 0.0193(16) 0.0148(14) 0.0043(13) 0.0019(12) -0.0011(13)
F28 0.0313(10) 0.0263(10) 0.0279(10) -0.0031(8) 0.0116(8) -0.0112(9)
C31 0.0201(15) 0.0152(15) 0.0082(13) 0.0027(12) 0.0030(11) -0.0024(13)
C32 0.0153(15) 0.0167(16) 0.0118(13) 0.0015(12) 0.0039(11) -0.0040(13)
C33 0.0161(14) 0.0151(15) 0.0146(14) -0.0034(12) 0.0042(11) -0.0001(12)
C34 0.0197(15) 0.0189(17) 0.0165(15) 0.0035(12) 0.0038(12) 0.0027(13)
C35 0.0211(16) 0.0197(16) 0.0157(14) -0.0005(12) 0.0097(12) -0.0004(13)
C36 0.0160(15) 0.0149(15) 0.0140(14) -0.0047(12) 0.0043(11) -0.0021(12)
C37 0.0202(16) 0.0143(16) 0.0172(14) 0.0024(12) 0.0038(12) 0.0004(13)
C38 0.0202(15) 0.0186(16) 0.0147(14) 0.0005(12) 0.0089(12) -0.0010(13)
C39 0.0164(15) 0.0175(16) 0.0162(14) -0.0055(12) 0.0014(12) -0.0023(13)
O39 0.0222(11) 0.0272(12) 0.0227(11) 0.0004(10) 0.0120(9) 0.0023(10)
C40 0.0229(17) 0.0231(18) 0.0281(17) -0.0013(14) 0.0070(14) 0.0119(14)
O40 0.0209(11) 0.0199(12) 0.0226(11) 0.0008(9) 0.0083(9) 0.0075(9)
C41 0.0246(17) 0.0177(16) 0.0257(16) 0.0007(14) 0.0090(13) 0.0014(14)

loop_
_atom_type_symbol
_atom_type_description
_atom_type_scat_dispersion_real
_atom_type_scat_dispersion_imag
_atom_type_scat_source
C C 0.0033 0.0016 'International Tables Vol C Tables 4.2.6.8 and 6.1.1.4'
H H 0.0000 0.0000 'International Tables Vol C Tables 4.2.6.8 and 6.1.1.4'
Cl Cl 0.1484 0.1585 'International Tables Vol C Tables 4.2.6.8 and 6.1.1.4'
F F 0.0171 0.0103 'International Tables Vol C Tables 4.2.6.8 and 6.1.1.4'
O O 0.0106 0.0060 'International Tables Vol C Tables 4.2.6.8 and 6.1.1.4'

loop_
_geom_angle_atom_site_label_1
_geom_angle_atom_site_label_2
_geom_angle_atom_site_label_3
_geom_angle
_geom_angle_site_symmetry_1
_geom_angle_site_symmetry_3
C2 C1 C3 122.3(3) . 3_576
C2 C1 H1 118.8 . .
C3 C1 H1 118.8 3_576 .
C1 C2 C3 119.1(3) . .
C1 C2 C21 120.3(2) . .
C3 C2 C21 120.6(2) . .
C1 C3 C2 118.6(3) 3_576 .
C1 C3 C31 117.7(2) 3_576 .
C2 C3 C31 123.8(3) . .
O21 C21 O22 123.2(3) . .
O21 C21 C2 126.0(2) . .
O22 C21 C2 110.8(2) . .
O22 C22 C23 105.8(2) . .
O22 C22 H22A 110.6 . .
C23 C22 H22A 110.6 . .
O22 C22 H22B 110.6 . .
C23 C22 H22B 110.6 . .
H22A C22 H22B 108.7 . .
C21 O22 C22 113.8(2) . .
C24 C23 C28 116.3(3) . .
C24 C23 C22 123.0(3) . .
C28 C23 C22 120.7(3) . .
F24 C24 C25 117.8(3) . .
F24 C24 C23 119.8(3) . .
C25 C24 C23 122.4(3) . .
F25 C25 C26 119.5(3) . .
F25 C25 C24 120.8(3) . .
C26 C25 C24 119.7(3) . .
F26 C26 C25 120.4(3) . .
F26 C26 C27 119.8(3) . .
C25 C26 C27 119.8(3) . .
F27 C27 C28 121.2(3) . .
F27 C27 C26 119.6(3) . .
C28 C27 C26 119.3(3) . .
F28 C28 C27 118.0(3) . .
F28 C28 C23 119.4(3) . .
C27 C28 C23 122.6(3) . .
C32 C31 C3 174.0(3) . .
C31 C32 C33 177.6(3) . .
C38 C33 C34 118.8(3) . .
C38 C33 C32 121.0(2) . .
C34 C33 C32 120.2(3) . .
C35 C34 C33 120.3(3) . .
C35 C34 H34 119.9 . .
C33 C34 H34 119.9 . .
C34 C35 C36 120.4(3) . .
C34 C35 H35 119.8 . .
C36 C35 H35 119.8 . .
C35 C36 C37 119.6(3) . .
C35 C36 C39 117.6(2) . .
C37 C36 C39 122.7(3) . .
C38 C37 C36 120.1(3) . .
C38 C37 H37 120.0 . .
C36 C37 H37 120.0 . .
C37 C38 C33 120.7(3) . .
C37 C38 H38 119.6 . .
C33 C38 H38 119.6 . .
O39 C39 O40 123.1(3) . .
O39 C39 C36 123.9(3) . .
O40 C39 C36 113.0(2) . .
O40 C40 H40A 109.5 . .
O40 C40 H40B 109.5 . .
H40A C40 H40B 109.5 . .
O40 C40 H40C 109.5 . .
H40A C40 H40C 109.5 . .
H40B C40 H40C 109.5 . .
C39 O40 C40 115.5(2) . .
Cl3 C41 Cl1 111.45(17) . .
Cl3 C41 Cl2 110.48(17) . .
Cl1 C41 Cl2 110.51(17) . .
Cl3 C41 H41 108.1 . .
Cl1 C41 H41 108.1 . .
Cl2 C41 H41 108.1 . .

loop_
_geom_bond_atom_site_label_1
_geom_bond_atom_site_label_2
_geom_bond_distance
_geom_bond_site_symmetry_2
Cl1 C41 1.756(3) .
C1 C2 1.384(4) .
C1 C3 1.398(4) 3_576
C1 H1 0.9500 .
C2 C3 1.408(4) .
C2 C21 1.491(4) .
Cl2 C41 1.758(3) .
Cl3 C41 1.748(3) .
C3 C31 1.442(4) .
C21 O21 1.195(3) .
C21 O22 1.353(3) .
C22 O22 1.448(3) .
C22 C23 1.498(4) .
C22 H22A 0.9900 .
C22 H22B 0.9900 .
C23 C24 1.379(4) .
C23 C28 1.385(4) .
C24 F24 1.348(3) .
C24 C25 1.378(4) .
C25 F25 1.342(3) .
C25 C26 1.372(4) .
C26 F26 1.338(3) .
C26 C27 1.378(4) .
C27 F27 1.341(3) .
C27 C28 1.376(4) .
C28 F28 1.341(3) .
C31 C32 1.178(4) .
C32 C33 1.436(4) .
C33 C38 1.400(4) .
C33 C34 1.405(4) .
C34 C35 1.375(4) .
C34 H34 0.9500 .
C35 C36 1.392(4) .
C35 H35 0.9500 .
C36 C37 1.394(4) .
C36 C39 1.486(4) .
C37 C38 1.376(4) .
C37 H37 0.9500 .
C38 H38 0.9500 .
C39 O39 1.212(3) .
C39 O40 1.336(4) .
C40 O40 1.452(3) .
C40 H40A 0.9800 .
C40 H40B 0.9800 .
C40 H40C 0.9800 .
C41 H41 1.0000 .
